data_8101719
loop_
_publ_author_name
'M. Fettouhi'
'Z. S. Seddigi'

_publ_section_title
;
Crystal structure of tetrakis(isopropyldiphenylphosphine)di(\m-
iodo)dicopper(I), Cu~2~I~2~(PC~17~H~17~)~4~
;
_journal_issue 2
_journal_name_full 'Zeitschrift f\"ur Kristallographie - New Crystal Structures'
_journal_page_first 137
_journal_page_last 138
_journal_volume 220
_journal_year 2005
_chemical_formula_moiety 'C60 H68 Cu2 I2 P4'
_chemical_formula_sum 'C60 H68 Cu2 I2 P4'
_chemical_formula_weight 1293.90
_chemical_name_systematic
; 
 tetrakis(isopropyldiphenylphosphine)di(\m-iodo)dicopper(I)
;
_space_group_IT_number 2
_symmetry_cell_setting triclinic
_symmetry_space_group_name_Hall '-P 1'
_symmetry_space_group_name_H-M 'P -1'
_atom_sites_solution_hydrogens geom
_atom_sites_solution_primary direct
_atom_sites_solution_secondary difmap
_audit_creation_method SHELXL-97
_cell_angle_alpha 70.2420(10)
_cell_angle_beta 70.5100(10)
_cell_angle_gamma 70.8080(10)
_cell_formula_units_Z 1
_cell_length_a 10.8683(6)
_cell_length_b 11.5289(7)
_cell_length_c 13.0918(7)
_cell_measurement_reflns_used 9091
_cell_measurement_temperature 294
_cell_measurement_theta_max 28.29
_cell_measurement_theta_min 1.71
_cell_volume 1411.59(14)
_computing_cell_refinement 'Bruker Axs Saint 5.0'
_computing_data_collection 'Bruker Axs Smart Apex 5.05'
_computing_data_reduction 'Bruker Axs SHELXTL NT 5.10'
_computing_molecular_graphics 'Bruker Axs SHELXTL NT 5.10'
_computing_publication_material 'Bruker Axs SHELXTL NT 5.10'
_computing_structure_refinement 'SHELXL-97 (Sheldrick, 1997)'
_computing_structure_solution 'SHELXS-97 (Sheldrick, 1990)'
_diffrn_ambient_temperature 294
_diffrn_measured_fraction_theta_full 0.906
_diffrn_measured_fraction_theta_max 0.906
_diffrn_measurement_device_type 'Bruker SMART APEX CCD'
_diffrn_measurement_method \w
_diffrn_radiation_monochromator graphite
_diffrn_radiation_source 'normal-focus sealed tube'
_diffrn_radiation_type MoK\a
_diffrn_radiation_wavelength 0.71073
_diffrn_reflns_av_R_equivalents 0.0437
_diffrn_reflns_av_sigmaI/netI 0.0449
_diffrn_reflns_limit_h_max 14
_diffrn_reflns_limit_h_min -12
_diffrn_reflns_limit_k_max 10
_diffrn_reflns_limit_k_min -15
_diffrn_reflns_limit_l_max 11
_diffrn_reflns_limit_l_min -17
_diffrn_reflns_number 9091
_diffrn_reflns_theta_full 28.29
_diffrn_reflns_theta_max 28.29
_diffrn_reflns_theta_min 1.71
_diffrn_standards_decay_% 0
_exptl_absorpt_coefficient_mu 1.997
_exptl_absorpt_correction_T_max 0.6566
_exptl_absorpt_correction_T_min 0.4876
_exptl_absorpt_correction_type empirical
_exptl_absorpt_process_details 'SADABS; Sheldrick, 1996'
_exptl_crystal_colour colorless
_exptl_crystal_density_diffrn 1.522
_exptl_crystal_density_method 'not measured'
_exptl_crystal_description parallelepiped
_exptl_crystal_F_000 652
_exptl_crystal_size_max 0.42
_exptl_crystal_size_mid 0.27
_exptl_crystal_size_min 0.23
_refine_diff_density_max 1.208
_refine_diff_density_min -0.839
_refine_diff_density_rms 0.120
_refine_ls_extinction_coef 0.0042(6)
_refine_ls_extinction_expression Fc^*^=kFc[1+0.001xFc^2^\l^3^/sin(2\q)]^-1/4^
_refine_ls_extinction_method SHELXL
_refine_ls_goodness_of_fit_ref 1.002
_refine_ls_hydrogen_treatment mixed
_refine_ls_matrix_type full
_refine_ls_number_parameters 312
_refine_ls_number_reflns 6345
_refine_ls_number_restraints 0
_refine_ls_restrained_S_all 1.002
_refine_ls_R_factor_all 0.0373
_refine_ls_R_factor_gt 0.0328
_refine_ls_shift/su_max 0.003
_refine_ls_shift/su_mean 0.000
_refine_ls_structure_factor_coef Fsqd
_refine_ls_weighting_details 'calc w=1/[\s^2^(Fo^2^)+(0.0485P)^2^+0.0000P] where P=(Fo^2^+2Fc^2^)/3'
_refine_ls_weighting_scheme calc
_refine_ls_wR_factor_gt 0.0826
_refine_ls_wR_factor_ref 0.0842
_reflns_number_gt 5450
_reflns_number_total 6345
_reflns_threshold_expression >2sigma(I)
_cod_data_source_file 1267-1458.cff
_cod_data_source_block copper
_cod_depositor_comments
;
The following automatic conversions were performed:
'_symmetry_cell_setting' value 'Triclinic' changed to 'triclinic'
according to '/home/saulius/struct/CIF-dictionaries/cif_core.dic'
dictionary named 'cif_core.dic' version 2.4.1 from 2010-06-29.

Automatic conversion script
Id: cif_fix_enum 1555 2011-01-17 13:19:09Z saulius 
;
_cod_original_sg_symbol_H-M P-1
_cod_database_code 8101719

loop_
_symmetry_equiv_pos_as_xyz
'x, y, z'
'-x, -y, -z'

loop_
_atom_site_label
_atom_site_type_symbol
_atom_site_fract_x
_atom_site_fract_y
_atom_site_fract_z
_atom_site_U_iso_or_equiv
_atom_site_adp_type
_atom_site_occupancy
_atom_site_symmetry_multiplicity
_atom_site_Wyckoff_symbol
_atom_site_calc_flag
_atom_site_refinement_flags
_atom_site_disorder_assembly
_atom_site_disorder_group
Cu1 Cu 0.89257(3) 0.95673(3) 0.14289(3) 0.03449(9) Uani 1 2 i d . . .
I1 I 1.140211(16) 0.989302(17) 0.076074(14) 0.03607(8) Uani 1 2 i d . . .
P1 P 0.73595(6) 1.12531(6) 0.20131(5) 0.02858(15) Uani 1 2 i d . . .
P2 P 0.85604(7) 0.76092(7) 0.23985(6) 0.03106(15) Uani 1 2 i d . . .
C1 C 0.7469(3) 1.1709(3) 0.3181(2) 0.0346(6) Uani 1 2 i d . . .
C2 C 0.8695(3) 1.1251(3) 0.3478(2) 0.0427(7) Uani 1 2 i d . . .
H2 H 0.9394 1.0683 0.3121 0.051 Uiso 1 2 i calc R . .
C3 C 0.8881(4) 1.1640(4) 0.4309(3) 0.0566(9) Uani 1 2 i d . . .
H3 H 0.9698 1.1326 0.4507 0.068 Uiso 1 2 i calc R . .
C4 C 0.7867(4) 1.2478(4) 0.4829(3) 0.0647(10) Uani 1 2 i d . . .
H4 H 0.7996 1.2739 0.5377 0.078 Uiso 1 2 i calc R . .
C5 C 0.6654(4) 1.2938(4) 0.4548(3) 0.0596(9) Uani 1 2 i d . . .
H5 H 0.5965 1.3505 0.4911 0.072 Uiso 1 2 i calc R . .
C6 C 0.6446(3) 1.2569(3) 0.3731(3) 0.0477(7) Uani 1 2 i d . . .
H6 H 0.5622 1.2894 0.3545 0.057 Uiso 1 2 i calc R . .
C7 C 0.5671(2) 1.1000(2) 0.2407(2) 0.0321(5) Uani 1 2 i d . . .
C8 C 0.5171(3) 1.0993(3) 0.1557(2) 0.0392(6) Uani 1 2 i d . . .
H8 H 0.5676 1.1162 0.0817 0.047 Uiso 1 2 i calc R . .
C9 C 0.3926(3) 1.0736(3) 0.1806(3) 0.0472(7) Uani 1 2 i d . . .
H9 H 0.3589 1.0758 0.1232 0.057 Uiso 1 2 i calc R . .
C10 C 0.3192(3) 1.0450(3) 0.2899(3) 0.0511(8) Uani 1 2 i d . . .
H10 H 0.2363 1.0269 0.3064 0.061 Uiso 1 2 i calc R . .
C11 C 0.3678(3) 1.0430(3) 0.3745(3) 0.0497(8) Uani 1 2 i d . . .
H11 H 0.3182 1.0231 0.4485 0.060 Uiso 1 2 i calc R . .
C12 C 0.4910(3) 1.0708(3) 0.3498(2) 0.0413(6) Uani 1 2 i d . . .
H12 H 0.5230 1.0696 0.4078 0.050 Uiso 1 2 i calc R . .
C13 C 0.7306(3) 1.2757(3) 0.0891(2) 0.0346(6) Uani 1 2 i d . . .
H13 H 0.7402 1.2542 0.0201 0.042 Uiso 1 2 i calc R . .
C14 C 0.8524(3) 1.3250(3) 0.0699(3) 0.0477(7) Uani 1 2 i d . . .
H14A H 0.8572 1.3950 0.0042 0.072 Uiso 1 2 i calc R . .
H14B H 0.9327 1.2583 0.0596 0.072 Uiso 1 2 i calc R . .
H14C H 0.8442 1.3528 0.1337 0.072 Uiso 1 2 i calc R . .
C15 C 0.6024(3) 1.3802(3) 0.1040(3) 0.0533(8) Uani 1 2 i d . . .
H15A H 0.5950 1.4123 0.1652 0.080 Uiso 1 2 i calc R . .
H15B H 0.5262 1.3466 0.1197 0.080 Uiso 1 2 i calc R . .
H15C H 0.6051 1.4478 0.0365 0.080 Uiso 1 2 i calc R . .
C16 C 0.7251(3) 0.7320(3) 0.1999(2) 0.0347(6) Uani 1 2 i d . . .
C17 C 0.5908(3) 0.7590(3) 0.2579(3) 0.0465(7) Uani 1 2 i d . . .
H17 H 0.5664 0.7854 0.3232 0.056 Uiso 1 2 i calc R . .
C18 C 0.4924(3) 0.7467(3) 0.2190(3) 0.0555(9) Uani 1 2 i d . . .
H18 H 0.4027 0.7650 0.2584 0.067 Uiso 1 2 i calc R . .
C19 C 0.5261(4) 0.7084(3) 0.1241(3) 0.0554(9) Uani 1 2 i d . . .
H19 H 0.4597 0.6991 0.0994 0.066 Uiso 1 2 i calc R . .
C20 C 0.6587(4) 0.6830(3) 0.0640(3) 0.0519(8) Uani 1 2 i d . . .
H20 H 0.6817 0.6575 -0.0016 0.062 Uiso 1 2 i calc R . .
C21 C 0.7573(3) 0.6954(3) 0.1014(2) 0.0426(7) Uani 1 2 i d . . .
H21 H 0.8464 0.6791 0.0602 0.051 Uiso 1 2 i calc R . .
C22 C 0.9943(3) 0.6188(3) 0.2314(2) 0.0345(6) Uani 1 2 i d . . .
C23 C 0.9787(3) 0.5005(3) 0.2391(3) 0.0431(7) Uani 1 2 i d . . .
H23 H 0.8940 0.4918 0.2456 0.052 Uiso 1 2 i calc R . .
C24 C 1.0872(3) 0.3963(3) 0.2369(3) 0.0506(8) Uani 1 2 i d . . .
H24 H 1.0756 0.3185 0.2404 0.061 Uiso 1 2 i calc R . .
C25 C 1.2129(3) 0.4070(3) 0.2296(3) 0.0494(8) Uani 1 2 i d . . .
H25 H 1.2856 0.3363 0.2296 0.059 Uiso 1 2 i calc R . .
C26 C 1.2304(3) 0.5220(3) 0.2225(3) 0.0490(8) Uani 1 2 i d . . .
H26 H 1.3150 0.5293 0.2176 0.059 Uiso 1 2 i calc R . .
C27 C 1.1214(3) 0.6290(3) 0.2223(2) 0.0401(6) Uani 1 2 i d . . .
H27 H 1.1343 0.7071 0.2161 0.048 Uiso 1 2 i calc R . .
C28 C 0.7948(3) 0.7405(3) 0.3941(2) 0.0428(7) Uani 1 2 i d . . .
H28 H 0.7130 0.8081 0.4075 0.051 Uiso 1 2 i calc R . .
C29 C 0.7582(4) 0.6141(4) 0.4613(3) 0.0622(10) Uani 1 2 i d . . .
H29A H 0.8375 0.5459 0.4538 0.093 Uiso 1 2 i calc R . .
H29B H 0.6928 0.6029 0.4335 0.093 Uiso 1 2 i calc R . .
H29C H 0.7215 0.6143 0.5389 0.093 Uiso 1 2 i calc R . .
C30 C 0.8982(4) 0.7600(4) 0.4376(3) 0.0587(9) Uani 1 2 i d . . .
H30A H 0.8621 0.7593 0.5154 0.088 Uiso 1 2 i calc R . .
H30B H 0.9195 0.8401 0.3956 0.088 Uiso 1 2 i calc R . .
H30C H 0.9784 0.6928 0.4291 0.088 Uiso 1 2 i calc R . .

loop_
_atom_site_aniso_label
_atom_site_aniso_U_11
_atom_site_aniso_U_22
_atom_site_aniso_U_33
_atom_site_aniso_U_23
_atom_site_aniso_U_13
_atom_site_aniso_U_12
Cu1 0.02818(17) 0.03365(19) 0.04156(19) -0.01120(15) -0.00658(13) -0.00800(13)
I1 0.02702(10) 0.04705(13) 0.03949(12) -0.01474(8) -0.00795(7) -0.01245(8)
P1 0.0246(3) 0.0318(3) 0.0306(3) -0.0094(3) -0.0063(2) -0.0076(3)
P2 0.0289(3) 0.0316(3) 0.0337(3) -0.0094(3) -0.0074(3) -0.0081(3)
C1 0.0356(14) 0.0416(15) 0.0310(13) -0.0101(11) -0.0076(11) -0.0149(12)
C2 0.0387(15) 0.0516(18) 0.0438(16) -0.0125(14) -0.0121(12) -0.0163(13)
C3 0.059(2) 0.079(3) 0.0480(18) -0.0166(18) -0.0190(16) -0.0315(19)
C4 0.079(3) 0.088(3) 0.051(2) -0.030(2) -0.0088(18) -0.046(2)
C5 0.066(2) 0.067(2) 0.053(2) -0.0342(18) 0.0010(17) -0.0232(18)
C6 0.0434(17) 0.0544(19) 0.0495(18) -0.0250(15) -0.0061(14) -0.0108(14)
C7 0.0269(13) 0.0319(13) 0.0373(14) -0.0089(11) -0.0078(10) -0.0073(10)
C8 0.0337(14) 0.0451(16) 0.0409(15) -0.0106(13) -0.0101(12) -0.0119(12)
C9 0.0404(16) 0.0542(19) 0.0562(19) -0.0104(15) -0.0215(14) -0.0173(14)
C10 0.0280(14) 0.0531(19) 0.070(2) -0.0112(16) -0.0085(14) -0.0161(13)
C11 0.0358(16) 0.059(2) 0.0479(17) -0.0110(15) 0.0025(13) -0.0188(14)
C12 0.0369(15) 0.0499(17) 0.0385(15) -0.0105(13) -0.0071(12) -0.0156(13)
C13 0.0346(14) 0.0342(14) 0.0339(13) -0.0078(11) -0.0083(11) -0.0083(11)
C14 0.0384(16) 0.0434(17) 0.0541(19) -0.0016(14) -0.0083(13) -0.0153(13)
C15 0.0408(17) 0.0389(17) 0.069(2) -0.0050(15) -0.0146(15) -0.0040(13)
C16 0.0339(14) 0.0333(14) 0.0386(14) -0.0073(11) -0.0101(11) -0.0112(11)
C17 0.0360(15) 0.0557(19) 0.0531(18) -0.0228(15) -0.0079(13) -0.0121(14)
C18 0.0324(16) 0.065(2) 0.072(2) -0.0210(18) -0.0119(15) -0.0124(15)
C19 0.059(2) 0.056(2) 0.066(2) -0.0066(17) -0.0310(18) -0.0251(17)
C20 0.066(2) 0.055(2) 0.0466(18) -0.0132(15) -0.0203(16) -0.0239(17)
C21 0.0434(16) 0.0484(18) 0.0398(15) -0.0117(13) -0.0071(13) -0.0188(14)
C22 0.0327(14) 0.0336(14) 0.0344(14) -0.0089(11) -0.0077(11) -0.0052(11)
C23 0.0404(16) 0.0359(15) 0.0494(17) -0.0087(13) -0.0083(13) -0.0103(12)
C24 0.0532(19) 0.0337(16) 0.0563(19) -0.0098(14) -0.0068(15) -0.0083(14)
C25 0.0434(17) 0.0400(17) 0.0508(18) -0.0102(14) -0.0085(14) 0.0026(13)
C26 0.0341(15) 0.0522(19) 0.0504(18) -0.0070(15) -0.0100(13) -0.0043(13)
C27 0.0380(15) 0.0360(15) 0.0430(16) -0.0066(12) -0.0091(12) -0.0096(12)
C28 0.0426(16) 0.0506(18) 0.0354(15) -0.0152(13) -0.0071(12) -0.0101(13)
C29 0.069(2) 0.074(3) 0.0388(17) -0.0023(17) -0.0076(16) -0.030(2)
C30 0.066(2) 0.074(2) 0.0462(18) -0.0208(17) -0.0203(17) -0.0181(19)

loop_
_atom_type_symbol
_atom_type_description
_atom_type_scat_dispersion_real
_atom_type_scat_dispersion_imag
_atom_type_scat_source
C C 0.0033 0.0016 'International Tables Vol C Tables 4.2.6.8 and 6.1.1.4'
H H 0.0000 0.0000 'International Tables Vol C Tables 4.2.6.8 and 6.1.1.4'
P P 0.1023 0.0942 'International Tables Vol C Tables 4.2.6.8 and 6.1.1.4'
Cu Cu 0.3201 1.2651 'International Tables Vol C Tables 4.2.6.8 and 6.1.1.4'
I I -0.4742 1.8119 'International Tables Vol C Tables 4.2.6.8 and 6.1.1.4'

loop_
_geom_angle_atom_site_label_1
_geom_angle_atom_site_label_2
_geom_angle_atom_site_label_3
_geom_angle
_geom_angle_site_symmetry_1
_geom_angle_site_symmetry_3
_geom_angle_publ_flag
P2 Cu1 P1 116.29(3) . . ?
P2 Cu1 I1 119.70(2) . . ?
P1 Cu1 I1 112.38(2) . . ?
P2 Cu1 I1 108.36(2) . 2_775 ?
P1 Cu1 I1 100.10(2) . 2_775 ?
I1 Cu1 I1 95.562(11) . 2_775 ?
Cu1 I1 Cu1 84.438(11) . 2_775 ?
C1 P1 C7 105.43(12) . . ?
C1 P1 C13 102.56(13) . . ?
C7 P1 C13 104.71(12) . . ?
C1 P1 Cu1 119.79(9) . . ?
C7 P1 Cu1 110.24(9) . . ?
C13 P1 Cu1 112.80(9) . . ?
C16 P2 C22 104.59(13) . . ?
C16 P2 C28 104.94(13) . . ?
C22 P2 C28 101.32(13) . . ?
C16 P2 Cu1 110.78(9) . . ?
C22 P2 Cu1 120.16(9) . . ?
C28 P2 Cu1 113.55(10) . . ?
C2 C1 C6 118.1(3) . . ?
C2 C1 P1 117.5(2) . . ?
C6 C1 P1 124.2(2) . . ?
C1 C2 C3 120.4(3) . . ?
C4 C3 C2 120.1(3) . . ?
C3 C4 C5 120.3(3) . . ?
C4 C5 C6 120.7(3) . . ?
C5 C6 C1 120.4(3) . . ?
C12 C7 C8 118.0(2) . . ?
C12 C7 P1 124.2(2) . . ?
C8 C7 P1 117.6(2) . . ?
C9 C8 C7 120.5(3) . . ?
C10 C9 C8 120.1(3) . . ?
C11 C10 C9 120.1(3) . . ?
C10 C11 C12 120.0(3) . . ?
C7 C12 C11 121.3(3) . . ?
C15 C13 C14 110.4(2) . . ?
C15 C13 P1 116.7(2) . . ?
C14 C13 P1 109.66(19) . . ?
C17 C16 C21 118.2(3) . . ?
C17 C16 P2 122.0(2) . . ?
C21 C16 P2 119.4(2) . . ?
C16 C17 C18 120.3(3) . . ?
C19 C18 C17 120.6(3) . . ?
C18 C19 C20 120.1(3) . . ?
C19 C20 C21 119.9(3) . . ?
C20 C21 C16 120.9(3) . . ?
C27 C22 C23 118.4(3) . . ?
C27 C22 P2 117.3(2) . . ?
C23 C22 P2 124.2(2) . . ?
C24 C23 C22 120.8(3) . . ?
C23 C24 C25 120.3(3) . . ?
C26 C25 C24 119.8(3) . . ?
C25 C26 C27 120.3(3) . . ?
C22 C27 C26 120.3(3) . . ?
C30 C28 C29 110.1(3) . . ?
C30 C28 P2 109.6(2) . . ?
C29 C28 P2 115.1(2) . . ?

loop_
_geom_bond_atom_site_label_1
_geom_bond_atom_site_label_2
_geom_bond_distance
_geom_bond_site_symmetry_2
_geom_bond_publ_flag
Cu1 P2 2.2760(8) . ?
Cu1 P1 2.2849(7) . ?
Cu1 I1 2.6498(4) . ?
Cu1 I1 2.8393(4) 2_775 ?
I1 Cu1 2.8393(4) 2_775 ?
P1 C1 1.826(3) . ?
P1 C7 1.827(3) . ?
P1 C13 1.854(3) . ?
P2 C16 1.827(3) . ?
P2 C22 1.830(3) . ?
P2 C28 1.861(3) . ?
C1 C2 1.396(4) . ?
C1 C6 1.400(4) . ?
C2 C3 1.402(4) . ?
C3 C4 1.361(5) . ?
C4 C5 1.373(5) . ?
C5 C6 1.381(4) . ?
C7 C12 1.381(4) . ?
C7 C8 1.395(4) . ?
C8 C9 1.389(4) . ?
C9 C10 1.373(5) . ?
C10 C11 1.368(5) . ?
C11 C12 1.387(4) . ?
C13 C15 1.518(4) . ?
C13 C14 1.521(4) . ?
C16 C17 1.388(4) . ?
C16 C21 1.390(4) . ?
C17 C18 1.391(4) . ?
C18 C19 1.354(5) . ?
C19 C20 1.380(5) . ?
C20 C21 1.381(4) . ?
C22 C27 1.386(4) . ?
C22 C23 1.396(4) . ?
C23 C24 1.380(4) . ?
C24 C25 1.382(4) . ?
C25 C26 1.368(5) . ?
C26 C27 1.401(4) . ?
C28 C30 1.522(4) . ?
C28 C29 1.528(5) . ?
